data_4325636
loop_
_publ_author_name
'Galina V. Romanenko'
'Ksenia Yu. Maryunina'
'Artem S. Bogomyakov'
'Renad Z. Sagdeev'
'Victor I. Ovcharenko'

_publ_section_title
;
 Relationship between the Thermally Induced Reorientations of Aromatic
 Solvate Molecules in Cu(hfac)2- Nitroxide Breathing Crystals and the
 Character of the Magnetic Anomaly
;
_journal_name_full 'Inorganic Chemistry'
_journal_page_first 6597
_journal_page_last 6609
_journal_paper_doi 10.1021/ic200444e
_journal_volume 50
_journal_year 2011
_chemical_formula_sum 'C18.67 H19.33 Cu0.67 F8 N2.67 O4'
_chemical_formula_weight 539.39
_chemical_name_systematic
; 
 ? 
;
_space_group_IT_number 2
_symmetry_cell_setting triclinic
_symmetry_space_group_name_Hall '-P 1'
_symmetry_space_group_name_H-M 'P -1'
_atom_sites_solution_hydrogens geom
_atom_sites_solution_primary direct
_atom_sites_solution_secondary difmap
_audit_creation_method SHELXL-97
_cell_angle_alpha 99.462(6)
_cell_angle_beta 103.441(6)
_cell_angle_gamma 105.565(7)
_cell_formula_units_Z 3
_cell_length_a 10.490(4)
_cell_length_b 13.148(5)
_cell_length_c 14.091(6)
_cell_measurement_reflns_used 2215
_cell_measurement_temperature 240(2)
_cell_measurement_theta_max 18.57
_cell_measurement_theta_min 2.21
_cell_volume 1766.8(12)
_computing_cell_refinement 'Bruker SMART'
_computing_data_collection 'Bruker SMART'
_computing_data_reduction 'Bruker SAINT'
_computing_molecular_graphics 'Bruker SHELXTL'
_computing_publication_material 'Bruker SHELXTL'
_computing_structure_refinement 'SHELXL-97 (Sheldrick, 1997)'
_computing_structure_solution 'SHELXS-97 (Sheldrick, 1990)'
_diffrn_ambient_temperature 240(2)
_diffrn_measured_fraction_theta_full 0.982
_diffrn_measured_fraction_theta_max 0.982
_diffrn_measurement_device_type 'CCD area detector'
_diffrn_measurement_method 'phi and omega scans'
_diffrn_radiation_monochromator graphite
_diffrn_radiation_source 'fine-focus sealed tube'
_diffrn_radiation_type MoK\a
_diffrn_radiation_wavelength 0.71073
_diffrn_reflns_av_R_equivalents 0.1250
_diffrn_reflns_av_sigmaI/netI 0.1254
_diffrn_reflns_limit_h_max 11
_diffrn_reflns_limit_h_min -11
_diffrn_reflns_limit_k_max 14
_diffrn_reflns_limit_k_min -14
_diffrn_reflns_limit_l_max 15
_diffrn_reflns_limit_l_min -15
_diffrn_reflns_number 13590
_diffrn_reflns_theta_full 23.49
_diffrn_reflns_theta_max 23.49
_diffrn_reflns_theta_min 1.97
_exptl_absorpt_coefficient_mu 0.726
_exptl_absorpt_correction_type none
_exptl_crystal_colour dark
_exptl_crystal_density_diffrn 1.521
_exptl_crystal_description prizm
_exptl_crystal_F_000 820
_refine_diff_density_max 0.602
_refine_diff_density_min -0.408
_refine_diff_density_rms 0.071
_refine_ls_extinction_method none
_refine_ls_goodness_of_fit_ref 0.968
_refine_ls_hydrogen_treatment constr
_refine_ls_matrix_type fullcycle
_refine_ls_number_parameters 528
_refine_ls_number_reflns 5128
_refine_ls_number_restraints 0
_refine_ls_restrained_S_all 0.968
_refine_ls_R_factor_all 0.1185
_refine_ls_R_factor_gt 0.0697
_refine_ls_shift/su_max 0.000
_refine_ls_shift/su_mean 0.000
_refine_ls_structure_factor_coef Fsqd
_refine_ls_weighting_details 'calc w=1/[\s^2^(Fo^2^)+(0.0817P)^2^+0.0000P] where P=(Fo^2^+2Fc^2^)/3'
_refine_ls_weighting_scheme calc
_refine_ls_wR_factor_gt 0.1673
_refine_ls_wR_factor_ref 0.1867
_reflns_number_gt 2951
_reflns_number_total 5128
_reflns_threshold_expression >2sigma(I)
_cod_data_source_file ic200444e_si_002_41.cif
_cod_data_source_block styr240
_cod_original_cell_volume 1766.7(12)
_cod_database_code 4325636

loop_
_symmetry_equiv_pos_as_xyz
'x, y, z'
'-x, -y, -z'

loop_
_atom_site_label
_atom_site_type_symbol
_atom_site_fract_x
_atom_site_fract_y
_atom_site_fract_z
_atom_site_U_iso_or_equiv
_atom_site_adp_type
_atom_site_occupancy
_atom_site_symmetry_multiplicity
_atom_site_calc_flag
_atom_site_refinement_flags
Cu1 Cu 0.5000 1.0000 -0.5000 0.0519(4) Uani 1 2 d S
O1 O 0.3486(5) 0.8544(3) -0.5386(3) 0.0677(12) Uani 1 1 d .
C1 C 0.1523(11) 0.7192(8) -0.5419(9) 0.088(3) Uani 1 1 d .
F1 F 0.229(4) 0.642(3) -0.516(3) 0.112(6) Uani 0.50 1 d P
F2 F 0.093(2) 0.687(3) -0.6506(17) 0.125(7) Uani 0.50 1 d P
F3 F 0.0506(6) 0.6991(4) -0.4998(5) 0.147(2) Uani 1 1 d .
F1A F 0.213(5) 0.668(3) -0.518(4) 0.162(14) Uani 0.50 1 d P
F2A F 0.088(4) 0.688(3) -0.6196(19) 0.198(17) Uani 0.50 1 d P
C2 C 0.2399(8) 0.8379(6) -0.5117(5) 0.070(2) Uani 1 1 d .
C3 C 0.1954(7) 0.9157(6) -0.4606(5) 0.073(2) Uani 1 1 d .
H3A H 0.1153 0.8921 -0.4403 0.088 Uiso 1 1 calc R
C4 C 0.2638(7) 1.0246(6) -0.4391(5) 0.0627(18) Uani 1 1 d .
C5 C 0.2035(9) 1.1034(8) -0.3870(7) 0.089(2) Uani 1 1 d .
F4 F 0.0854(5) 1.0570(4) -0.3704(4) 0.1233(18) Uani 1 1 d .
F5 F 0.2924(6) 1.1603(5) -0.2980(4) 0.1328(19) Uani 1 1 d .
F6 F 0.1831(5) 1.1755(4) -0.4377(4) 0.1232(18) Uani 1 1 d .
O2 O 0.3742(4) 1.0733(3) -0.4561(3) 0.0630(12) Uani 1 1 d .
Cu2 Cu 0.0000 0.5000 -1.0000 0.0590(4) Uani 1 2 d S
O3 O 0.1481(4) 0.4397(3) -1.0077(3) 0.0653(12) Uani 1 1 d .
C6 C 0.2996(11) 0.3698(8) -1.0712(9) 0.105(3) Uani 1 1 d .
F7 F 0.2305(6) 0.2671(4) -1.0966(5) 0.152(2) Uani 1 1 d .
F8 F 0.3815(6) 0.3872(5) -0.9790(5) 0.136(2) Uani 1 1 d .
F9 F 0.3797(6) 0.3818(5) -1.1313(4) 0.145(2) Uani 1 1 d .
C7 C 0.2045(7) 0.4406(5) -1.0775(6) 0.0677(19) Uani 1 1 d .
C8 C 0.1898(8) 0.4930(6) -1.1540(6) 0.081(2) Uani 1 1 d .
H8A H 0.2403 0.4862 -1.2005 0.098 Uiso 1 1 calc R
C9 C 0.1021(9) 0.5560(6) -1.1645(5) 0.073(2) Uani 1 1 d .
C10 C 0.0911(17) 0.6091(11) -1.2519(11) 0.103(3) Uani 1 1 d .
F10 F -0.041(4) 0.601(3) -1.299(2) 0.134(12) Uani 0.50 1 d P
F11 F 0.143(2) 0.7296(12) -1.214(2) 0.113(5) Uani 0.50 1 d P
F12 F 0.119(3) 0.558(2) -1.3299(18) 0.139(8) Uani 0.50 1 d P
F10A F 0.120(5) 0.6879(15) -1.232(2) 0.219(18) Uani 0.50 1 d P
F11A F 0.201(3) 0.613(2) -1.291(2) 0.151(11) Uani 0.50 1 d P
F12A F -0.019(4) 0.580(3) -1.312(2) 0.20(2) Uani 0.50 1 d P
O4 O 0.0274(5) 0.5727(3) -1.1111(3) 0.0710(13) Uani 1 1 d .
O01 O 0.4620(5) 1.0198(3) -0.6584(3) 0.0667(12) Uani 1 1 d .
N1 N 0.3562(6) 1.0343(4) -0.7162(4) 0.0634(14) Uani 1 1 d .
C01 C 0.3558(7) 1.1465(5) -0.7254(5) 0.0647(18) Uani 1 1 d .
C02 C 0.4577(8) 1.1811(6) -0.7854(6) 0.105(3) Uani 1 1 d .
H02A H 0.5512 1.1938 -0.7442 0.158 Uiso 1 1 calc R
H02B H 0.4506 1.2474 -0.8044 0.158 Uiso 1 1 calc R
H02C H 0.4359 1.1239 -0.8454 0.158 Uiso 1 1 calc R
C03 C 0.4020(8) 1.2232(5) -0.6229(5) 0.083(2) Uani 1 1 d .
H03A H 0.3348 1.2010 -0.5870 0.125 Uiso 1 1 calc R
H03B H 0.4097 1.2966 -0.6302 0.125 Uiso 1 1 calc R
H03C H 0.4913 1.2215 -0.5854 0.125 Uiso 1 1 calc R
C04 C 0.1998(9) 1.1220(5) -0.7835(5) 0.079(2) Uani 1 1 d .
C05 C 0.1734(10) 1.1817(6) -0.8661(6) 0.128(4) Uani 1 1 d .
H05A H 0.1974 1.2588 -0.8362 0.192 Uiso 1 1 calc R
H05B H 0.0764 1.1532 -0.9045 0.192 Uiso 1 1 calc R
H05C H 0.2296 1.1712 -0.9103 0.192 Uiso 1 1 calc R
C06 C 0.1103(8) 1.1304(7) -0.7134(7) 0.104(3) Uani 1 1 d .
H06A H 0.1320 1.2061 -0.6796 0.157 Uiso 1 1 calc R
H06B H 0.1285 1.0890 -0.6638 0.157 Uiso 1 1 calc R
H06C H 0.0135 1.1016 -0.7521 0.157 Uiso 1 1 calc R
N2 N 0.1644(7) 1.0036(5) -0.8317(5) 0.0883(19) Uani 1 1 d .
O02 O 0.0496(6) 0.9513(4) -0.8996(5) 0.121(2) Uani 1 1 d .
C07 C 0.2532(7) 0.9569(5) -0.7852(5) 0.0660(18) Uani 1 1 d .
C08 C 0.2365(7) 0.8426(5) -0.8082(5) 0.0623(17) Uani 1 1 d .
C09 C 0.1275(7) 0.7572(5) -0.8823(5) 0.0697(19) Uani 1 1 d .
H09B H 0.0518 0.7671 -0.9261 0.084 Uiso 1 1 calc R
N3 N 0.1470(6) 0.6621(4) -0.8812(4) 0.0681(15) Uani 1 1 d .
N4 N 0.2691(6) 0.6845(4) -0.8066(4) 0.0641(14) Uani 1 1 d .
C041 C 0.3131(9) 0.5920(6) -0.7832(6) 0.098(3) Uani 1 1 d .
H04A H 0.2365 0.5402 -0.7701 0.117 Uiso 1 1 calc R
H04B H 0.3308 0.5551 -0.8427 0.117 Uiso 1 1 calc R
C042 C 0.4350(9) 0.6193(6) -0.6984(6) 0.086(2) Uani 1 1 d .
H04C H 0.4173 0.6542 -0.6380 0.103 Uiso 1 1 calc R
H04D H 0.5120 0.6717 -0.7105 0.103 Uiso 1 1 calc R
C043 C 0.4765(9) 0.5210(6) -0.6797(6) 0.098(3) Uani 1 1 d .
H04E H 0.4034 0.4727 -0.6603 0.117 Uiso 1 1 calc R
H04F H 0.4827 0.4813 -0.7428 0.117 Uiso 1 1 calc R
C044 C 0.6090(10) 0.5463(7) -0.6014(8) 0.131(4) Uani 1 1 d .
H04G H 0.6267 0.4791 -0.5929 0.196 Uiso 1 1 calc R
H04H H 0.6042 0.5855 -0.5384 0.196 Uiso 1 1 calc R
H04I H 0.6832 0.5908 -0.6215 0.196 Uiso 1 1 calc R
C010 C 0.3232(7) 0.7901(5) -0.7626(5) 0.0640(18) Uani 1 1 d .
H01A H 0.4057 0.8235 -0.7099 0.077 Uiso 1 1 calc R
C1S C 0.4695 1.0158 -0.0225 0.117 Uiso 0.50 1 d P
C2S C 0.6059 1.0788 -0.0048 0.177 Uiso 0.50 1 d P
H2SA H 0.6261 1.1433 -0.0290 0.212 Uiso 0.50 1 d P
C3S C 0.7131 1.0484 0.0481 0.121 Uiso 0.50 1 d P
H3SA H 0.8072 1.0919 0.0604 0.145 Uiso 0.50 1 d P
C4S C 0.6838 0.9550 0.0832 0.116 Uiso 0.50 1 d P
H4SA H 0.7578 0.9340 0.1197 0.139 Uiso 0.50 1 d P
C5S C 0.5474 0.8920 0.0655 0.130 Uiso 0.50 1 d P
H5SA H 0.5273 0.8275 0.0897 0.156 Uiso 0.50 1 d P
C6S C 0.4403 0.9224 0.0126 0.120 Uiso 0.50 1 d P
H6SA H 0.3461 0.8789 0.0003 0.144 Uiso 0.50 1 d P
C7S C 0.3874 1.0662 -0.0862 0.324 Uiso 0.50 1 d P
H7SA H 0.4357 1.1219 -0.1119 0.388 Uiso 0.50 1 d P
C8S C 0.2613 1.0418 -0.1089 0.386 Uiso 0.50 1 d P
H8SA H 0.2094 0.9864 -0.0847 0.580 Uiso 0.50 1 d P
H8SB H 0.2151 1.0782 -0.1507 0.580 Uiso 0.50 1 d P

loop_
_atom_site_aniso_label
_atom_site_aniso_U_11
_atom_site_aniso_U_22
_atom_site_aniso_U_33
_atom_site_aniso_U_23
_atom_site_aniso_U_13
_atom_site_aniso_U_12
Cu1 0.0430(7) 0.0512(7) 0.0530(7) 0.0075(5) 0.0080(5) 0.0095(5)
O1 0.075(3) 0.065(3) 0.058(3) 0.012(2) 0.018(3) 0.018(3)
C1 0.078(7) 0.074(7) 0.103(8) 0.022(6) 0.028(6) 0.008(5)
F1 0.101(11) 0.049(15) 0.183(16) 0.026(10) 0.023(9) 0.038(10)
F2 0.121(12) 0.144(14) 0.039(12) 0.002(9) 0.000(7) -0.038(9)
F3 0.131(5) 0.093(4) 0.203(6) 0.023(4) 0.080(5) -0.008(3)
F1A 0.118(17) 0.040(14) 0.34(3) 0.056(14) 0.046(15) 0.046(10)
F2A 0.32(3) 0.104(14) 0.049(16) 0.012(11) -0.017(13) -0.069(15)
C2 0.059(5) 0.072(5) 0.064(5) 0.020(4) 0.008(4) 0.004(4)
C3 0.056(4) 0.079(5) 0.080(5) 0.017(4) 0.024(4) 0.010(4)
C4 0.046(4) 0.070(5) 0.063(4) 0.013(4) 0.011(4) 0.010(4)
C5 0.074(6) 0.086(6) 0.093(6) 0.009(5) 0.025(5) 0.012(5)
F4 0.098(4) 0.107(4) 0.178(5) 0.019(3) 0.086(4) 0.024(3)
F5 0.122(4) 0.146(5) 0.112(4) -0.022(4) 0.038(4) 0.042(4)
F6 0.138(4) 0.106(4) 0.171(5) 0.058(4) 0.076(4) 0.071(3)
O2 0.054(3) 0.066(3) 0.065(3) 0.018(2) 0.012(2) 0.016(2)
Cu2 0.0650(8) 0.0522(7) 0.0542(7) 0.0033(5) 0.0229(6) 0.0108(6)
O3 0.071(3) 0.062(3) 0.055(3) -0.005(2) 0.025(3) 0.016(2)
C6 0.120(8) 0.076(6) 0.134(9) 0.015(6) 0.070(8) 0.032(6)
F7 0.149(5) 0.079(4) 0.248(7) 0.022(4) 0.091(5) 0.052(3)
F8 0.129(5) 0.186(6) 0.120(4) 0.023(4) 0.038(4) 0.101(4)
F9 0.169(5) 0.170(5) 0.182(5) 0.077(4) 0.128(5) 0.104(4)
C7 0.061(5) 0.052(4) 0.079(5) -0.003(4) 0.021(4) 0.011(4)
C8 0.097(6) 0.072(5) 0.092(6) 0.022(5) 0.058(5) 0.028(5)
C9 0.097(6) 0.057(5) 0.062(5) 0.012(4) 0.032(4) 0.010(4)
C10 0.144(11) 0.065(8) 0.112(10) 0.026(8) 0.070(9) 0.020(8)
F10 0.14(2) 0.17(2) 0.15(2) 0.106(18) 0.060(17) 0.09(2)
F11 0.163(11) 0.018(9) 0.135(12) 0.023(9) 0.037(9) -0.008(7)
F12 0.20(3) 0.18(2) 0.104(13) 0.069(13) 0.101(17) 0.107(18)
F10A 0.42(5) 0.048(17) 0.134(17) 0.027(18) 0.06(2) -0.001(19)
F11A 0.18(2) 0.19(3) 0.19(3) 0.13(2) 0.132(18) 0.098(16)
F12A 0.19(3) 0.21(3) 0.087(13) 0.052(16) -0.01(2) -0.07(2)
O4 0.079(3) 0.063(3) 0.063(3) 0.000(2) 0.026(3) 0.014(2)
O01 0.068(3) 0.056(3) 0.069(3) 0.010(2) 0.015(3) 0.015(2)
N1 0.070(4) 0.054(4) 0.068(4) 0.019(3) 0.022(3) 0.018(3)
C01 0.081(5) 0.046(4) 0.064(4) 0.012(3) 0.025(4) 0.014(3)
C02 0.122(7) 0.070(5) 0.115(7) 0.018(5) 0.058(6) 0.000(5)
C03 0.110(6) 0.062(5) 0.079(5) 0.021(4) 0.025(5) 0.032(4)
C04 0.112(7) 0.049(4) 0.082(5) 0.024(4) 0.024(5) 0.033(4)
C05 0.148(8) 0.079(6) 0.127(7) 0.046(6) -0.020(7) 0.026(6)
C06 0.095(6) 0.098(6) 0.133(7) 0.034(6) 0.041(6) 0.043(5)
N2 0.090(5) 0.057(4) 0.094(5) 0.019(4) -0.004(4) 0.011(4)
O02 0.122(5) 0.072(4) 0.127(5) 0.023(3) -0.031(4) 0.022(3)
C07 0.071(5) 0.050(4) 0.067(4) 0.019(4) 0.005(4) 0.013(4)
C08 0.065(5) 0.050(4) 0.063(4) 0.013(4) 0.012(4) 0.010(4)
C09 0.068(5) 0.057(4) 0.074(5) 0.024(4) 0.006(4) 0.011(4)
N3 0.071(4) 0.054(4) 0.068(4) 0.013(3) 0.010(3) 0.012(3)
N4 0.078(4) 0.052(4) 0.061(3) 0.013(3) 0.017(3) 0.023(3)
C041 0.114(7) 0.070(5) 0.096(6) 0.000(5) -0.004(5) 0.051(5)
C042 0.113(7) 0.066(5) 0.080(5) 0.010(4) 0.018(5) 0.043(5)
C043 0.133(8) 0.064(5) 0.095(6) 0.026(4) 0.013(6) 0.044(5)
C044 0.150(9) 0.089(7) 0.153(9) 0.023(6) 0.017(8) 0.065(6)
C010 0.076(5) 0.047(4) 0.056(4) 0.002(3) 0.011(4) 0.012(4)

loop_
_atom_type_symbol
_atom_type_description
_atom_type_scat_dispersion_real
_atom_type_scat_dispersion_imag
_atom_type_scat_source
C C 0.0033 0.0016 'International Tables Vol C Tables 4.2.6.8 and 6.1.1.4'
H H 0.0000 0.0000 'International Tables Vol C Tables 4.2.6.8 and 6.1.1.4'
N N 0.0061 0.0033 'International Tables Vol C Tables 4.2.6.8 and 6.1.1.4'
O O 0.0106 0.0060 'International Tables Vol C Tables 4.2.6.8 and 6.1.1.4'
F F 0.0171 0.0103 'International Tables Vol C Tables 4.2.6.8 and 6.1.1.4'
Cu Cu 0.3201 1.2651 'International Tables Vol C Tables 4.2.6.8 and 6.1.1.4'

loop_
_geom_angle_atom_site_label_1
_geom_angle_atom_site_label_2
_geom_angle_atom_site_label_3
_geom_angle
_geom_angle_site_symmetry_1
_geom_angle_site_symmetry_3
O2 Cu1 O2 180.0 2_674 .
O2 Cu1 O1 89.84(18) 2_674 .
O2 Cu1 O1 90.16(18) . .
O2 Cu1 O1 90.15(18) 2_674 2_674
O2 Cu1 O1 89.84(18) . 2_674
O1 Cu1 O1 179.999(2) . 2_674
O2 Cu1 O01 99.15(16) 2_674 2_674
O2 Cu1 O01 80.85(16) . 2_674
O1 Cu1 O01 86.24(16) . 2_674
O1 Cu1 O01 93.76(16) 2_674 2_674
O2 Cu1 O01 80.85(16) 2_674 .
O2 Cu1 O01 99.15(16) . .
O1 Cu1 O01 93.76(16) . .
O1 Cu1 O01 86.24(16) 2_674 .
O01 Cu1 O01 179.999(1) 2_674 .
C2 O1 Cu1 124.3(4) . .
F1A C1 F2A 113(3) . .
F1A C1 F3 105(3) . .
F2A C1 F3 97(2) . .
F1A C1 F2 110(3) . .
F2A C1 F2 12(2) . .
F3 C1 F2 108.7(11) . .
F1A C1 F1 4(4) . .
F2A C1 F1 108(3) . .
F3 C1 F1 105.3(18) . .
F2 C1 F1 106.1(19) . .
F1A C1 C2 111(2) . .
F2A C1 C2 116.3(19) . .
F3 C1 C2 113.0(8) . .
F2 C1 C2 108.6(14) . .
F1 C1 C2 114.9(17) . .
O1 C2 C3 127.2(6) . .
O1 C2 C1 113.0(7) . .
C3 C2 C1 119.8(7) . .
C4 C3 C2 122.4(7) . .
O2 C4 C3 129.3(7) . .
O2 C4 C5 112.2(6) . .
C3 C4 C5 118.4(7) . .
F6 C5 F4 106.9(8) . .
F6 C5 F5 105.6(7) . .
F4 C5 F5 106.9(7) . .
F6 C5 C4 112.1(7) . .
F4 C5 C4 114.8(7) . .
F5 C5 C4 110.0(7) . .
C4 O2 Cu1 124.1(4) . .
O3 Cu2 O3 179.999(2) . 2_563
O3 Cu2 O4 91.38(19) . .
O3 Cu2 O4 88.62(19) 2_563 .
O3 Cu2 O4 88.62(19) . 2_563
O3 Cu2 O4 91.38(19) 2_563 2_563
O4 Cu2 O4 179.999(1) . 2_563
O3 Cu2 N3 85.68(19) . 2_563
O3 Cu2 N3 94.32(19) 2_563 2_563
O4 Cu2 N3 90.40(18) . 2_563
O4 Cu2 N3 89.59(18) 2_563 2_563
O3 Cu2 N3 94.32(19) . .
O3 Cu2 N3 85.68(19) 2_563 .
O4 Cu2 N3 89.59(18) . .
O4 Cu2 N3 90.41(18) 2_563 .
N3 Cu2 N3 180.0(2) 2_563 .
C7 O3 Cu2 124.3(5) . .
F7 C6 F9 104.7(8) . .
F7 C6 F8 105.2(9) . .
F9 C6 F8 107.1(9) . .
F7 C6 C7 112.1(8) . .
F9 C6 C7 114.2(8) . .
F8 C6 C7 112.8(8) . .
O3 C7 C8 129.3(7) . .
O3 C7 C6 111.3(7) . .
C8 C7 C6 119.4(8) . .
C7 C8 C9 121.6(7) . .
O4 C9 C8 127.7(7) . .
O4 C9 C10 114.4(8) . .
C8 C9 C10 117.9(8) . .
F10A C10 F12A 107(3) . .
F10A C10 F12 121(2) . .
F12A C10 F12 80(3) . .
F10A C10 F10 93(3) . .
F12A C10 F10 19(3) . .
F12 C10 F10 98(2) . .
F10A C10 F11A 91(3) . .
F12A C10 F11A 116(3) . .
F12 C10 F11A 40.6(13) . .
F10 C10 F11A 129(2) . .
F10A C10 F11 4(3) . .
F12A C10 F11 111(3) . .
F12 C10 F11 123(2) . .
F10 C10 F11 96.5(18) . .
F11A C10 F11 90.3(18) . .
F10A C10 C9 114(2) . .
F12A C10 C9 115.7(18) . .
F12 C10 C9 114.1(15) . .
F10 C10 C9 113.1(17) . .
F11A C10 C9 111.2(16) . .
F11 C10 C9 110.0(16) . .
C10 F10 F10A 34.4(15) . .
F10A F11 C10 8(5) . .
F11A F12 C10 73(3) . .
F11A F12 F12A 113(4) . .
C10 F12 F12A 46.0(15) . .
F11 F10A C10 168(8) . .
F11 F10A F11A 124(9) . .
C10 F10A F11A 54(2) . .
F11 F10A F10 137(8) . .
C10 F10A F10 53(2) . .
F11A F10A F10 93.3(16) . .
F11 F10A F12A 150(8) . .
C10 F10A F12A 41(2) . .
F11A F10A F12A 78(2) . .
F10 F10A F12A 15(2) . .
F12 F11A C10 67(3) . .
F12 F11A F10A 95(4) . .
C10 F11A F10A 34.9(12) . .
C10 F12A F12 54(2) . .
C10 F12A F10A 32.2(16) . .
F12 F12A F10A 73(2) . .
C9 O4 Cu2 124.5(5) . .
N1 O01 Cu1 129.8(4) . .
O01 N1 C07 125.4(6) . .
O01 N1 C01 120.8(5) . .
C07 N1 C01 112.6(6) . .
N1 C01 C03 110.5(5) . .
N1 C01 C02 105.1(6) . .
C03 C01 C02 110.9(6) . .
N1 C01 C04 100.4(5) . .
C03 C01 C04 114.0(6) . .
C02 C01 C04 115.0(6) . .
N2 C04 C05 108.4(6) . .
N2 C04 C06 107.1(6) . .
C05 C04 C06 112.7(7) . .
N2 C04 C01 99.2(5) . .
C05 C04 C01 115.4(7) . .
C06 C04 C01 112.8(6) . .
O02 N2 C07 124.6(6) . .
O02 N2 C04 121.4(6) . .
C07 N2 C04 113.2(6) . .
N1 C07 N2 108.1(6) . .
N1 C07 C08 126.7(7) . .
N2 C07 C08 125.2(6) . .
C010 C08 C09 104.1(6) . .
C010 C08 C07 127.7(6) . .
C09 C08 C07 128.2(7) . .
N3 C09 C08 111.0(6) . .
C09 N3 N4 105.4(5) . .
C09 N3 Cu2 122.3(5) . .
N4 N3 Cu2 132.1(4) . .
C010 N4 N3 111.6(5) . .
C010 N4 C041 130.5(6) . .
N3 N4 C041 117.7(6) . .
C042 C041 N4 115.5(6) . .
C041 C042 C043 112.8(7) . .
C044 C043 C042 114.7(7) . .
N4 C010 C08 108.0(6) . .
C1S C1S C6S 85.2 2_675 2_675
C1S C1S C6S 48.0 2_675 .
C6S C1S C6S 133.2 2_675 .
C1S C1S C2S 72.2 2_675 .
C6S C1S C2S 14.5 2_675 .
C6S C1S C2S 119.8 . .
C1S C1S C2S 66.0 2_675 2_675
C6S C1S C2S 150.6 2_675 2_675
C6S C1S C2S 18.8 . 2_675
C2S C1S C2S 138.2 . 2_675
C1S C1S C7S 177.2 2_675 .
C6S C1S C7S 92.0 2_675 .
C6S C1S C7S 134.8 . .
C2S C1S C7S 105.1 . .
C2S C1S C7S 116.7 2_675 .
C1S C1S C5S 149.1 2_675 2_675
C6S C1S C5S 64.5 2_675 2_675
C6S C1S C5S 161.6 . 2_675
C2S C1S C5S 78.2 . 2_675
C2S C1S C5S 142.8 2_675 2_675
C7S C1S C5S 28.1 . 2_675
C1S C1S C3S 115.2 2_675 2_675
C6S C1S C3S 157.2 2_675 2_675
C6S C1S C3S 67.9 . 2_675
C2S C1S C3S 171.7 . 2_675
C2S C1S C3S 49.3 2_675 2_675
C7S C1S C3S 67.5 . 2_675
C5S C1S C3S 93.8 2_675 2_675
C1S C1S C4S 159.2 2_675 2_675
C6S C1S C4S 113.0 2_675 2_675
C6S C1S C4S 113.1 . 2_675
C2S C1S C4S 127.0 . 2_675
C2S C1S C4S 94.4 2_675 2_675
C7S C1S C4S 23.1 . 2_675
C5S C1S C4S 48.7 2_675 2_675
C3S C1S C4S 45.2 2_675 2_675
C6S C2S C1S 33.6 2_675 .
C6S C2S C3S 149.9 2_675 .
C1S C2S C3S 120.2 . .
C6S C2S C1S 73.1 2_675 2_675
C1S C2S C1S 41.8 . 2_675
C3S C2S C1S 78.5 . 2_675
C6S C2S C5S 22.6 2_675 2_675
C1S C2S C5S 53.0 . 2_675
C3S C2S C5S 172.6 . 2_675
C1S C2S C5S 94.4 2_675 2_675
C4S C3S C2S 119.9 . .
C4S C3S C8S 21.0 . 2_675
C2S C3S C8S 140.6 . 2_675
C4S C3S C1S 67.9 . 2_675
C2S C3S C1S 52.1 . 2_675
C8S C3S C1S 88.4 2_675 2_675
C4S C3S C6S 113.1 . 2_675
C2S C3S C6S 7.4 . 2_675
C8S C3S C6S 133.5 2_675 2_675
C1S C3S C6S 45.2 2_675 2_675
C4S C3S C7S 21.3 . 2_675
C2S C3S C7S 99.5 . 2_675
C8S C3S C7S 41.1 2_675 2_675
C1S C3S C7S 47.5 2_675 2_675
C6S C3S C7S 92.4 2_675 2_675
C8S C4S C7S 133.8 2_675 2_675
C8S C4S C3S 102.2 2_675 .
C7S C4S C3S 115.7 2_675 .
C8S C4S C5S 137.1 2_675 .
C7S C4S C5S 16.7 2_675 .
C3S C4S C5S 119.9 . .
C8S C4S C1S 164.1 2_675 2_675
C7S C4S C1S 50.9 2_675 2_675
C3S C4S C1S 66.9 . 2_675
C5S C4S C1S 53.0 . 2_675
C7S C5S C4S 17.3 2_675 .
C7S C5S C6S 115.8 2_675 .
C4S C5S C6S 120.2 . .
C7S C5S C1S 74.7 2_675 2_675
C4S C5S C1S 78.3 . 2_675
C6S C5S C1S 42.1 . 2_675
C7S C5S C2S 121.2 2_675 2_675
C4S C5S C2S 127.0 . 2_675
C6S C5S C2S 7.4 . 2_675
C1S C5S C2S 48.7 2_675 2_675
C7S C5S C8S 20.7 2_675 2_675
C4S C5S C8S 12.5 . 2_675
C6S C5S C8S 132.3 . 2_675
C1S C5S C8S 90.2 2_675 2_675
C2S C5S C8S 138.8 2_675 2_675
C2S C6S C1S 131.9 2_675 2_675
C2S C6S C1S 88.1 2_675 .
C1S C6S C1S 46.8 2_675 .
C2S C6S C5S 149.9 2_675 .
C1S C6S C5S 73.4 2_675 .
C1S C6S C5S 120.0 . .
C2S C6S C3S 22.6 2_675 2_675
C1S C6S C3S 113.0 2_675 2_675
C1S C6S C3S 66.9 . 2_675
C5S C6S C3S 172.6 . 2_675
C2S C6S C7S 160.2 2_675 2_675
C1S C6S C7S 53.4 2_675 2_675
C1S C6S C7S 100.2 . 2_675
C5S C6S C7S 20.7 . 2_675
C3S C6S C7S 164.0 2_675 2_675
C5S C7S C4S 146.0 2_675 2_675
C5S C7S C8S 147.4 2_675 .
C4S C7S C8S 20.4 2_675 .
C5S C7S C1S 77.2 2_675 .
C4S C7S C1S 106.0 2_675 .
C8S C7S C1S 124.9 . .
C5S C7S C6S 43.5 2_675 2_675
C4S C7S C6S 136.7 2_675 2_675
C8S C7S C6S 157.1 . 2_675
C1S C7S C6S 34.6 . 2_675
C5S C7S C3S 136.8 2_675 2_675
C4S C7S C3S 43.0 2_675 2_675
C8S C7S C3S 60.1 . 2_675
C1S C7S C3S 65.0 . 2_675
C6S C7S C3S 99.2 2_675 2_675
C4S C8S C7S 25.8 2_675 .
C4S C8S C3S 56.9 2_675 2_675
C7S C8S C3S 78.9 . 2_675
C4S C8S C5S 30.4 2_675 2_675
C7S C8S C5S 11.9 . 2_675
C3S C8S C5S 86.8 2_675 2_675

loop_
_geom_bond_atom_site_label_1
_geom_bond_atom_site_label_2
_geom_bond_distance
_geom_bond_site_symmetry_2
Cu1 O2 1.979(4) 2_674
Cu1 O2 1.979(4) .
Cu1 O1 2.027(4) .
Cu1 O1 2.027(4) 2_674
Cu1 O01 2.246(4) 2_674
Cu1 O01 2.246(4) .
O1 C2 1.259(8) .
C1 F1A 1.08(3) .
C1 F2A 1.09(3) .
C1 F3 1.324(9) .
C1 F2 1.45(2) .
C1 F1 1.49(3) .
C1 C2 1.514(11) .
C2 C3 1.397(9) .
C3 C4 1.365(9) .
C4 O2 1.261(7) .
C4 C5 1.526(10) .
C5 F6 1.310(9) .
C5 F4 1.319(8) .
C5 F5 1.332(8) .
Cu2 O3 1.940(4) .
Cu2 O3 1.940(4) 2_563
Cu2 O4 2.000(5) .
Cu2 O4 2.000(5) 2_563
Cu2 N3 2.363(5) 2_563
Cu2 N3 2.363(5) .
O3 C7 1.261(8) .
C6 F7 1.293(9) .
C6 F9 1.323(9) .
C6 F8 1.325(11) .
C6 C7 1.534(11) .
C7 C8 1.373(10) .
C8 C9 1.393(10) .
C9 O4 1.241(8) .
C9 C10 1.509(13) .
C10 F10A 0.97(2) .
C10 F12A 1.18(4) .
C10 F12 1.33(3) .
C10 F10 1.36(3) .
C10 F11A 1.38(3) .
C10 F11 1.487(18) .
F10 F10A 1.71(5) .
F11 F10A 0.53(3) .
F12 F11A 0.94(3) .
F12 F12A 1.62(5) .
F10A F11A 1.70(5) .
F10A F12A 1.74(4) .
O01 N1 1.294(6) .
N1 C07 1.321(8) .
N1 C01 1.504(8) .
C01 C03 1.508(8) .
C01 C02 1.532(9) .
C01 C04 1.568(10) .
C04 N2 1.499(8) .
C04 C05 1.522(9) .
C04 C06 1.523(10) .
N2 O02 1.282(7) .
N2 C07 1.352(8) .
C07 C08 1.437(9) .
C08 C010 1.388(9) .
C08 C09 1.425(8) .
C09 N3 1.322(8) .
N3 N4 1.379(7) .
N4 C010 1.329(7) .
N4 C041 1.471(8) .
C041 C042 1.448(9) .
C042 C043 1.512(9) .
C043 C044 1.476(10) .
C1S C1S 1.0122 2_675
C1S C6S 1.0315 2_675
C1S C6S 1.3838 .
C1S C2S 1.3874 .
C1S C2S 1.4456 2_675
C1S C7S 1.4588 .
C1S C5S 1.4749 2_675
C1S C3S 1.7946 2_675
C1S C4S 1.8074 2_675
C2S C6S 0.4666 2_675
C2S C3S 1.3887 .
C2S C1S 1.4455 2_675
C2S C5S 1.8074 2_675
C3S C4S 1.3837 .
C3S C8S 1.6154 2_675
C3S C1S 1.7946 2_675
C3S C6S 1.8077 2_675
C3S C7S 1.8287 2_675
C4S C8S 0.5913 2_675
C4S C7S 0.7382 2_675
C4S C5S 1.3873 .
C4S C1S 1.8074 2_675
C5S C7S 0.7125 2_675
C5S C6S 1.3884 .
C5S C1S 1.4749 2_675
C5S C2S 1.8074 2_675
C5S C8S 1.8644 2_675
C6S C2S 0.4666 2_675
C6S C1S 1.0315 2_675
C6S C3S 1.8077 2_675
C6S C7S 1.8153 2_675
C7S C5S 0.7125 2_675
C7S C4S 0.7381 2_675
C7S C8S 1.2243 .
C7S C6S 1.8154 2_675
C7S C3S 1.8287 2_675
C8S C4S 0.5913 2_675
C8S C3S 1.6154 2_675
C8S C5S 1.8644 2_675
